data_1551516
loop_
_publ_author_name
'Yu, Ping'
'Deng, Jungang'
'Cai, Jinhua'
'Zhang, Zhenlei'
'Zhang, Juzheng'
'Hamid Khan, Muhammad'
'Liang, Hong'
'Yang, Feng'

_publ_section_title
;
 Anticancer and biological properties of a Zn-2,6-diacetylpyridine
 bis(thiosemicarbazone) complex.
;
_journal_issue 8
_journal_name_full 'Metallomics : integrated biometal science'
_journal_page_first 1372
_journal_page_last 1386
_journal_paper_doi 10.1039/c9mt00124g
_journal_volume 11
_journal_year 2019
_chemical_formula_moiety 'C22 H26 N14 S4 Zn2, O, C'
_chemical_formula_sum 'C23 H29 N14 O S4 Zn2'
_chemical_formula_weight 776.58
_space_group_crystal_system triclinic
_space_group_IT_number 2
_space_group_name_Hall '-P 1'
_space_group_name_H-M_alt 'P -1'
_symmetry_space_group_name_Hall '-P 1'
_symmetry_space_group_name_H-M 'P -1'
_atom_sites_solution_hydrogens geom
_atom_sites_solution_primary iterative
_atom_sites_solution_secondary difmap
_audit_creation_date 2017-09-17
_audit_creation_method
;
Olex2 1.2
(compiled 2016.02.19 svn.r3266 for OlexSys, GUI svn.r5155)
;
_audit_update_record
;
2017-09-17 deposited with the CCDC.    2019-06-17 downloaded from the CCDC.
;
_cell_angle_alpha 80.586(3)
_cell_angle_beta 89.162(3)
_cell_angle_gamma 62.190(4)
_cell_formula_units_Z 2
_cell_length_a 10.4181(4)
_cell_length_b 10.6411(4)
_cell_length_c 16.2688(6)
_cell_measurement_reflns_used 5573
_cell_measurement_temperature 296.2
_cell_measurement_theta_max 27.6810
_cell_measurement_theta_min 3.8100
_cell_volume 1569.83(12)
_computing_cell_refinement
;
CrysAlisPro, Agilent Technologies,
Version 1.171.37.35 (release 13-08-2014 CrysAlis171 .NET)
(compiled Aug 13 2014,18:06:01)
;
_computing_data_collection
;
CrysAlisPro, Agilent Technologies,
Version 1.171.37.35 (release 13-08-2014 CrysAlis171 .NET)
(compiled Aug 13 2014,18:06:01)
;
_computing_data_reduction
;
CrysAlisPro, Agilent Technologies,
Version 1.171.37.35 (release 13-08-2014 CrysAlis171 .NET)
(compiled Aug 13 2014,18:06:01)
;
_computing_molecular_graphics 'Olex2 (Dolomanov et al., 2009)'
_computing_publication_material 'Olex2 (Dolomanov et al., 2009)'
_computing_structure_refinement 'XL (Sheldrick, 2008)'
_computing_structure_solution 'olex2.solve (Bourhis et al., 2015)'
_diffrn_ambient_temperature 296.2
_diffrn_detector 'CCD plate'
_diffrn_detector_area_resol_mean 15.9784
_diffrn_detector_type Eos
_diffrn_measured_fraction_theta_full 0.997
_diffrn_measured_fraction_theta_max 0.997
_diffrn_measurement_details
;
#__ type_ start__ end____ width___ exp.time_
  1 omega  -35.00   52.00   1.0000    4.0000
omega____ theta____ kappa____ phi______ frames
    -      -16.7229   57.0000    0.0000 87

#__ type_ start__ end____ width___ exp.time_
  2 omega    0.00   87.00   1.0000    4.0000
omega____ theta____ kappa____ phi______ frames
    -       18.2072   57.0000  -30.0000 87

#__ type_ start__ end____ width___ exp.time_
  3 omega  -10.00   75.00   1.0000    4.0000
omega____ theta____ kappa____ phi______ frames
    -       18.2072   77.0000   60.0000 85

#__ type_ start__ end____ width___ exp.time_
  4 omega  -50.00   45.00   1.0000    4.0000
omega____ theta____ kappa____ phi______ frames
    -       18.2072  -77.0000   90.0000 95

#__ type_ start__ end____ width___ exp.time_
  5 omega  -20.00   58.00   1.0000    4.0000
omega____ theta____ kappa____ phi______ frames
    -       18.2072  -99.0000 -150.0000 78

#__ type_ start__ end____ width___ exp.time_
  6 omega  -14.00   38.00   1.0000    4.0000
omega____ theta____ kappa____ phi______ frames
    -       18.2072  -77.0000 -150.0000 52

#__ type_ start__ end____ width___ exp.time_
  7 omega  -49.00  -24.00   1.0000    4.0000
omega____ theta____ kappa____ phi______ frames
    -       18.2072  -77.0000 -150.0000 25
;
_diffrn_measurement_device 'four-circle diffractometer'
_diffrn_measurement_device_type 'SuperNova, Single source at offset, Eos'
_diffrn_measurement_method '\w scans'
_diffrn_orient_matrix_UB_11 0.0210766000
_diffrn_orient_matrix_UB_12 -0.0170903000
_diffrn_orient_matrix_UB_13 0.0433104000
_diffrn_orient_matrix_UB_21 0.0186905000
_diffrn_orient_matrix_UB_22 -0.0731905000
_diffrn_orient_matrix_UB_23 -0.0000301000
_diffrn_orient_matrix_UB_31 0.0718412000
_diffrn_orient_matrix_UB_32 -0.0146459000
_diffrn_orient_matrix_UB_33 -0.0093342000
_diffrn_radiation_monochromator mirror
_diffrn_radiation_probe x-ray
_diffrn_radiation_type MoK\a
_diffrn_radiation_wavelength 0.71073
_diffrn_reflns_av_R_equivalents 0.0277
_diffrn_reflns_av_unetI/netI 0.0353
_diffrn_reflns_limit_h_max 12
_diffrn_reflns_limit_h_min -12
_diffrn_reflns_limit_k_max 11
_diffrn_reflns_limit_k_min -12
_diffrn_reflns_limit_l_max 19
_diffrn_reflns_limit_l_min -19
_diffrn_reflns_number 14627
_diffrn_reflns_theta_full 25.00
_diffrn_reflns_theta_max 25.00
_diffrn_reflns_theta_min 3.49
_diffrn_source 'SuperNova (Mo) X-ray Source'
_exptl_absorpt_coefficient_mu 1.839
_exptl_absorpt_correction_T_max 1.00000
_exptl_absorpt_correction_T_min 0.72655
_exptl_absorpt_correction_type multi-scan
_exptl_absorpt_process_details
;
CrysAlisPro, Agilent Technologies,
Version 1.171.37.35 (release 13-08-2014 CrysAlis171 .NET)
(compiled Aug 13 2014,18:06:01)
Empirical absorption correction using spherical harmonics,
 implemented in SCALE3 ABSPACK scaling algorithm.
;
_exptl_crystal_colour 'yellowish yellow'
_exptl_crystal_colour_modifier yellowish
_exptl_crystal_colour_primary yellow
_exptl_crystal_density_diffrn 1.643
_exptl_crystal_density_method 'not measured'
_exptl_crystal_description block
_exptl_crystal_F_000 794
_exptl_crystal_size_max 0.3
_exptl_crystal_size_mid 0.2
_exptl_crystal_size_min 0.1
_refine_diff_density_max 0.679
_refine_diff_density_min -0.411
_refine_diff_density_rms 0.067
_refine_ls_extinction_method none
_refine_ls_goodness_of_fit_ref 1.055
_refine_ls_hydrogen_treatment constr
_refine_ls_matrix_type full
_refine_ls_number_parameters 404
_refine_ls_number_reflns 5521
_refine_ls_number_restraints 0
_refine_ls_restrained_S_all 1.055
_refine_ls_R_factor_all 0.0457
_refine_ls_R_factor_gt 0.0360
_refine_ls_shift/su_max 0.000
_refine_ls_shift/su_mean 0.000
_refine_ls_structure_factor_coef Fsqd
_refine_ls_weighting_details 'calc w=1/[\s^2^(Fo^2^)+(0.0478P)^2^+1.2854P] where P=(Fo^2^+2Fc^2^)/3'
_refine_ls_weighting_scheme calc
_refine_ls_wR_factor_gt 0.0968
_refine_ls_wR_factor_ref 0.1022
_reflns_number_gt 4624
_reflns_number_total 5521
_reflns_threshold_expression >2sigma(I)
_cod_data_source_file c9mt00124g2.cif
_cod_data_source_block 0627-yf-wj-w3
_cod_depositor_comments 'Adding full bibliography for 1551516--1551520.cif.'
_cod_original_cell_volume 1569.83(10)
_cod_database_code 1551516
_reflns_odcompleteness_completeness 99.78
_reflns_odcompleteness_iscentric 1
_reflns_odcompleteness_theta 26.32
_olex2_refinement_description
;
1. Fixed Uiso
 At 1.2 times of:
  All C(H) groups, All N(H,H) groups
 At 1.5 times of:
  All C(H,H,H) groups
2.a Rotating group:
 N14(H14A,H14B), N7(H7A,H7B), N4(H4A,H4B)
2.b Aromatic/amide H refined with riding coordinates:
 C10(H10), C22(H22), C23(H23), C26(H26), C34(H34), C43(H43)
2.c X=CH2 refined with riding coordinates:
 N11(H11A,H11B)
2.d Idealised Me refined as rotating group:
 C19(H19A,H19B,H19C), C27(H27A,H27B,H27C), C37(H37A,H37B,H37C), C38(H38A,H38B,
 H38C)
;
_olex2_submission_special_instructions 'No special instructions were received'

loop_
_space_group_symop_id
_space_group_symop_operation_xyz
1 'x, y, z'
2 '-x, -y, -z'

loop_
_atom_site_label
_atom_site_type_symbol
_atom_site_fract_x
_atom_site_fract_y
_atom_site_fract_z
_atom_site_U_iso_or_equiv
_atom_site_adp_type
_atom_site_occupancy
_atom_site_calc_flag
_atom_site_refinement_flags_posn
Zn2 Zn 0.34532(4) 0.40481(4) 0.68853(2) 0.03530(13) Uani 1 d .
S2 S 0.17493(9) 0.98876(10) 0.69997(6) 0.0465(2) Uani 1 d .
N10 N 0.0515(3) 0.4409(3) 0.73231(17) 0.0350(6) Uani 1 d .
N2 N 0.0040(3) 0.7871(3) 0.74808(17) 0.0338(6) Uani 1 d .
N9 N 0.1780(3) 0.4328(3) 0.76475(15) 0.0304(6) Uani 1 d .
C10 C 0.0163(4) 0.8225(4) 0.5252(2) 0.0399(8) Uani 1 d .
H10 H -0.0818 0.8636 0.5080 0.048 Uiso 1 calc R
N12 N 0.4912(3) 0.4837(3) 0.65743(16) 0.0307(6) Uani 1 d .
N6 N 0.4678(3) 0.8229(3) 0.7380(2) 0.0488(8) Uani 1 d .
N13 N 0.6356(3) 0.4021(3) 0.68638(17) 0.0369(7) Uani 1 d .
N5 N 0.4318(3) 0.7215(3) 0.77957(17) 0.0358(6) Uani 1 d .
N3 N -0.0972(3) 0.8209(3) 0.80616(18) 0.0448(8) Uani 1 d .
N14 N 0.8069(3) 0.1867(4) 0.7572(2) 0.0647(10) Uani 1 d .
H14A H 0.8224 0.0986 0.7711 0.078 Uiso 1 d GR
H14B H 0.8663 0.1901 0.7202 0.078 Uiso 1 d GR
N8 N 0.2052(3) 0.7001(3) 0.63508(16) 0.0293(6) Uani 1 d .
C18 C -0.0421(3) 0.7913(3) 0.6736(2) 0.0345(8) Uani 1 d .
C19 C 0.0678(4) 0.4425(5) 0.8994(2) 0.0517(10) Uani 1 d .
H19A H -0.0181 0.5331 0.8825 0.078 Uiso 1 calc GR
H19B H 0.0996 0.4352 0.9559 0.078 Uiso 1 calc GR
H19C H 0.0464 0.3649 0.8960 0.078 Uiso 1 calc GR
N11 N -0.0659(3) 0.4310(3) 0.62087(19) 0.0481(8) Uani 1 d .
H11A H -0.1378 0.4420 0.6509 0.058 Uiso 1 calc R
H11B H -0.0703 0.4224 0.5695 0.058 Uiso 1 calc R
C21 C 0.1845(3) 0.4336(3) 0.84351(19) 0.0341(7) Uani 1 d .
C22 C 0.4012(4) 0.3128(4) 0.9453(2) 0.0466(9) Uani 1 d .
H22 H 0.3645 0.2545 0.9736 0.056 Uiso 1 calc R
C23 C 0.2612(4) 0.7496(4) 0.4941(2) 0.0426(9) Uani 1 d .
H23 H 0.3305 0.7458 0.4565 0.051 Uiso 1 calc R
C24 C 0.4572(3) 0.6030(3) 0.60665(19) 0.0320(7) Uani 1 d .
N1 N 0.3661(3) 0.5124(3) 0.83820(15) 0.0330(6) Uani 1 d .
C26 C 0.5355(4) 0.2948(4) 0.9682(2) 0.0537(10) Uani 1 d .
H26 H 0.5938 0.2205 1.0111 0.064 Uiso 1 calc R
C27 C 0.5643(4) 0.6513(4) 0.5746(3) 0.0536(10) Uani 1 d .
H27A H 0.6136 0.6610 0.6206 0.080 Uiso 1 calc GR
H27B H 0.5145 0.7427 0.5378 0.080 Uiso 1 calc GR
H27C H 0.6339 0.5813 0.5447 0.080 Uiso 1 calc GR
C28 C 0.0530(3) 0.4272(3) 0.6542(2) 0.0325(7) Uani 1 d .
C29 C 0.5359(3) 0.6063(4) 0.8228(2) 0.0371(8) Uani 1 d .
N7 N 0.3936(4) 1.0343(4) 0.6521(3) 0.0788(13) Uani 1 d .
H7A H 0.4562 0.9907 0.6175 0.095 Uiso 1 d GR
H7B H 0.3172 1.1051 0.6238 0.095 Uiso 1 d GR
C31 C 0.4958(3) 0.4979(4) 0.86376(19) 0.0352(8) Uani 1 d .
N4 N -0.1519(4) 0.8669(4) 0.9356(2) 0.0750(12) Uani 1 d .
H4A H -0.2239 0.8461 0.9254 0.090 Uiso 1 d GR
H4B H -0.1177 0.8229 0.9893 0.090 Uiso 1 d GR
C33 C 0.3564(4) 0.9407(4) 0.6982(2) 0.0443(9) Uani 1 d .
C34 C 0.5842(4) 0.3864(4) 0.9277(2) 0.0487(10) Uani 1 d .
H34 H 0.6756 0.3742 0.9429 0.058 Uiso 1 calc R
O1 O 0.5339(5) 0.9432(5) 0.8853(3) 0.1303(17) Uani 1 d .
C36 C 0.3212(3) 0.4219(4) 0.87795(19) 0.0348(8) Uani 1 d .
C37 C 0.6881(4) 0.5823(4) 0.8327(3) 0.0533(10) Uani 1 d .
H37A H 0.7016 0.6498 0.7913 0.080 Uiso 1 calc GR
H37B H 0.7547 0.4856 0.8258 0.080 Uiso 1 calc GR
H37C H 0.7061 0.5960 0.8874 0.080 Uiso 1 calc GR
C38 C -0.1955(4) 0.8280(5) 0.6510(3) 0.0547(10) Uani 1 d .
H38A H -0.2369 0.8004 0.6992 0.082 Uiso 1 calc GR
H38B H -0.1970 0.7772 0.6077 0.082 Uiso 1 calc GR
H38C H -0.2513 0.9301 0.6315 0.082 Uiso 1 calc GR
C39 C 0.0627(3) 0.7682(3) 0.6090(2) 0.0304(7) Uani 1 d .
C40 C -0.0499(4) 0.8264(4) 0.8792(2) 0.0465(9) Uani 1 d .
C41 C 0.6674(3) 0.2709(4) 0.7252(2) 0.0409(9) Uani 1 d .
C42 C 0.3017(3) 0.6896(3) 0.57811(19) 0.0304(7) Uani 1 d .
C43 C 0.1163(4) 0.8148(4) 0.4681(2) 0.0480(10) Uani 1 d .
H43 H 0.0863 0.8536 0.4121 0.058 Uiso 1 calc R
Zn1 Zn 0.21560(4) 0.75472(4) 0.77574(2) 0.03605(13) Uani 1 d .
S1 S 0.12276(11) 0.79240(13) 0.91020(6) 0.0608(3) Uani 1 d .
S4 S 0.55484(10) 0.19281(10) 0.73740(7) 0.0540(3) Uani 1 d .
C11 C 0.1642(14) 1.0930(9) 0.8889(4) 0.199(5) Uani 1 d .
S3 S 0.19278(9) 0.40264(9) 0.58685(5) 0.0358(2) Uani 1 d .

loop_
_atom_site_aniso_label
_atom_site_aniso_U_11
_atom_site_aniso_U_22
_atom_site_aniso_U_33
_atom_site_aniso_U_23
_atom_site_aniso_U_13
_atom_site_aniso_U_12
Zn2 0.0283(2) 0.0436(2) 0.0306(2) -0.00233(16) 0.00214(15) -0.01535(18)
S2 0.0323(5) 0.0367(5) 0.0615(6) 0.0006(4) -0.0123(4) -0.0113(4)
N10 0.0272(14) 0.0455(16) 0.0320(15) -0.0064(12) 0.0016(11) -0.0170(13)
N2 0.0235(13) 0.0319(14) 0.0380(16) -0.0015(11) 0.0025(11) -0.0079(11)
N9 0.0263(13) 0.0334(14) 0.0280(15) 0.0001(11) 0.0007(10) -0.0128(11)
C10 0.0327(18) 0.0375(19) 0.039(2) -0.0047(15) -0.0133(15) -0.0081(15)
N12 0.0207(12) 0.0332(14) 0.0300(14) -0.0076(11) 0.0009(10) -0.0053(11)
N6 0.0305(16) 0.0378(17) 0.074(2) 0.0001(15) -0.0036(15) -0.0158(14)
N13 0.0225(13) 0.0413(16) 0.0377(16) -0.0065(13) -0.0015(11) -0.0076(12)
N5 0.0258(14) 0.0349(15) 0.0419(16) -0.0072(12) -0.0029(12) -0.0100(12)
N3 0.0306(15) 0.0531(18) 0.0387(17) -0.0012(14) 0.0086(13) -0.0124(14)
N14 0.0326(17) 0.060(2) 0.067(2) 0.0096(17) -0.0064(15) 0.0010(16)
N8 0.0248(13) 0.0281(13) 0.0304(14) -0.0018(11) -0.0034(11) -0.0095(11)
C18 0.0214(15) 0.0314(17) 0.043(2) -0.0012(14) -0.0063(13) -0.0072(14)
C19 0.043(2) 0.073(3) 0.034(2) -0.0051(18) 0.0075(16) -0.024(2)
N11 0.0385(17) 0.069(2) 0.0427(18) -0.0117(15) 0.0014(13) -0.0294(16)
C21 0.0332(17) 0.0346(18) 0.0274(17) -0.0006(13) 0.0006(13) -0.0116(15)
C22 0.050(2) 0.053(2) 0.0304(19) 0.0066(16) -0.0057(16) -0.0229(19)
C23 0.044(2) 0.045(2) 0.0318(18) -0.0058(15) 0.0033(15) -0.0145(17)
C24 0.0277(16) 0.0349(18) 0.0314(17) -0.0096(14) 0.0041(13) -0.0119(14)
N1 0.0260(13) 0.0392(15) 0.0234(13) -0.0022(11) -0.0034(10) -0.0076(12)
C26 0.055(2) 0.052(2) 0.038(2) 0.0114(17) -0.0193(18) -0.017(2)
C27 0.038(2) 0.056(2) 0.066(3) -0.003(2) 0.0074(18) -0.0245(19)
C28 0.0311(17) 0.0292(16) 0.0342(18) -0.0016(13) -0.0022(13) -0.0129(14)
C29 0.0239(16) 0.0421(19) 0.0369(19) -0.0091(15) -0.0042(13) -0.0078(15)
N7 0.056(2) 0.044(2) 0.125(4) 0.010(2) 0.004(2) -0.0218(18)
C31 0.0243(16) 0.0404(19) 0.0281(17) -0.0060(14) -0.0034(13) -0.0045(14)
N4 0.059(2) 0.097(3) 0.050(2) -0.009(2) 0.0236(18) -0.023(2)
C33 0.038(2) 0.0346(19) 0.061(2) -0.0065(17) -0.0026(17) -0.0178(17)
C34 0.0339(19) 0.055(2) 0.042(2) -0.0004(18) -0.0152(16) -0.0104(18)
O1 0.141(4) 0.130(4) 0.121(4) 0.007(3) -0.011(3) -0.074(3)
C36 0.0319(17) 0.0385(18) 0.0249(16) -0.0015(14) -0.0003(13) -0.0102(15)
C37 0.0291(19) 0.058(2) 0.063(3) -0.002(2) -0.0088(17) -0.0152(18)
C38 0.0299(19) 0.067(3) 0.065(3) -0.008(2) -0.0051(17) -0.0222(19)
C39 0.0265(16) 0.0257(16) 0.0367(18) -0.0051(13) -0.0068(13) -0.0103(13)
C40 0.039(2) 0.039(2) 0.043(2) 0.0005(16) 0.0130(16) -0.0058(16)
C41 0.0271(17) 0.045(2) 0.0338(18) -0.0081(15) 0.0020(14) -0.0029(15)
C42 0.0320(17) 0.0273(16) 0.0298(17) -0.0073(13) -0.0002(13) -0.0115(14)
C43 0.054(2) 0.045(2) 0.0279(18) -0.0004(15) -0.0112(16) -0.0102(18)
Zn1 0.0235(2) 0.0421(2) 0.0353(2) -0.00532(17) -0.00305(15) -0.00974(17)
S1 0.0441(6) 0.0822(8) 0.0356(5) -0.0159(5) -0.0008(4) -0.0111(5)
S4 0.0399(5) 0.0372(5) 0.0664(7) 0.0062(4) 0.0014(5) -0.0077(4)
C11 0.450(17) 0.145(7) 0.078(5) -0.075(5) 0.080(7) -0.186(9)
S3 0.0352(4) 0.0416(5) 0.0285(4) -0.0049(3) 0.0012(3) -0.0168(4)

loop_
_atom_type_symbol
_atom_type_description
_atom_type_scat_dispersion_real
_atom_type_scat_dispersion_imag
_atom_type_scat_source
C C 0.0033 0.0016 'International Tables Vol C Tables 4.2.6.8 and 6.1.1.4'
H H 0.0000 0.0000 'International Tables Vol C Tables 4.2.6.8 and 6.1.1.4'
N N 0.0061 0.0033 'International Tables Vol C Tables 4.2.6.8 and 6.1.1.4'
O O 0.0106 0.0060 'International Tables Vol C Tables 4.2.6.8 and 6.1.1.4'
S S 0.1246 0.1234 'International Tables Vol C Tables 4.2.6.8 and 6.1.1.4'
Zn Zn 0.2839 1.4301 'International Tables Vol C Tables 4.2.6.8 and 6.1.1.4'

loop_
_geom_angle_atom_site_label_1
_geom_angle_atom_site_label_2
_geom_angle_atom_site_label_3
_geom_angle
N9 Zn2 N12 140.89(10)
N9 Zn2 S4 111.58(7)
N9 Zn2 S3 84.73(8)
N12 Zn2 S4 83.14(7)
N12 Zn2 S3 121.12(7)
S4 Zn2 S3 118.31(4)
C33 S2 Zn1 94.35(13)
C28 N10 N9 114.5(3)
N3 N2 Zn1 121.1(2)
C18 N2 N3 116.1(3)
C18 N2 Zn1 122.4(2)
N10 N9 Zn2 119.30(18)
C21 N9 Zn2 124.7(2)
C21 N9 N10 115.8(3)
C43 C10 C39 119.3(3)
N13 N12 Zn2 119.9(2)
C24 N12 Zn2 123.4(2)
C24 N12 N13 116.5(3)
C33 N6 N5 114.3(3)
C41 N13 N12 113.0(3)
N6 N5 Zn1 121.6(2)
C29 N5 N6 117.0(3)
C29 N5 Zn1 121.4(3)
C40 N3 N2 114.5(3)
C39 N8 Zn1 105.62(19)
C42 N8 C39 118.1(3)
C42 N8 Zn1 125.4(2)
N2 C18 C38 123.2(3)
N2 C18 C39 116.4(3)
C39 C18 C38 120.3(3)
N9 C21 C19 124.5(3)
N9 C21 C36 115.4(3)
C36 C21 C19 120.1(3)
C26 C22 C36 117.6(4)
C43 C23 C42 118.2(3)
N12 C24 C27 124.1(3)
N12 C24 C42 115.3(3)
C42 C24 C27 120.5(3)
C31 N1 Zn1 108.9(2)
C36 N1 C31 118.6(3)
C36 N1 Zn1 125.9(2)
C22 C26 C34 120.0(3)
N10 C28 N11 116.4(3)
N10 C28 S3 127.9(3)
N11 C28 S3 115.7(2)
N5 C29 C31 115.9(3)
N5 C29 C37 123.6(3)
C31 C29 C37 120.5(3)
N1 C31 C29 116.8(3)
N1 C31 C34 120.8(3)
C34 C31 C29 122.3(3)
N6 C33 S2 128.4(3)
N6 C33 N7 114.0(3)
N7 C33 S2 117.6(3)
C26 C34 C31 119.6(4)
C22 C36 C21 119.8(3)
N1 C36 C21 116.8(3)
N1 C36 C22 123.2(3)
C10 C39 C18 121.1(3)
N8 C39 C10 121.6(3)
N8 C39 C18 117.1(3)
N3 C40 N4 114.7(4)
N3 C40 S1 128.1(3)
N4 C40 S1 117.1(3)
N13 C41 N14 115.8(4)
N13 C41 S4 127.9(3)
N14 C41 S4 116.3(3)
N8 C42 C23 122.9(3)
N8 C42 C24 117.2(3)
C23 C42 C24 119.9(3)
C10 C43 C23 119.6(3)
S2 Zn1 N8 84.17(6)
N2 Zn1 S2 95.50(8)
N2 Zn1 N5 169.37(11)
N2 Zn1 N8 71.68(9)
N2 Zn1 N1 109.93(10)
N2 Zn1 S1 81.50(8)
N5 Zn1 S2 80.69(8)
N5 Zn1 N8 97.97(10)
N5 Zn1 N1 72.60(10)
N5 Zn1 S1 109.08(8)
N1 Zn1 S2 152.86(7)
N1 Zn1 N8 94.70(8)
N1 Zn1 S1 86.87(7)
S1 Zn1 S2 106.70(4)
S1 Zn1 N8 152.01(7)
C40 S1 Zn1 94.55(13)
C41 S4 Zn2 94.72(11)
C28 S3 Zn2 93.56(11)

loop_
_geom_bond_atom_site_label_1
_geom_bond_atom_site_label_2
_geom_bond_distance
Zn2 N9 2.059(3)
Zn2 N12 2.074(3)
Zn2 S4 2.3141(10)
Zn2 S3 2.3208(9)
S2 C33 1.714(4)
S2 Zn1 2.4347(10)
N10 N9 1.386(4)
N10 C28 1.302(4)
N2 N3 1.365(4)
N2 C18 1.296(4)
N2 Zn1 2.109(3)
N9 C21 1.286(4)
C10 C39 1.389(4)
C10 C43 1.367(5)
N12 N13 1.381(3)
N12 C24 1.290(4)
N6 N5 1.376(4)
N6 C33 1.318(4)
N13 C41 1.321(5)
N5 C29 1.294(4)
N5 Zn1 2.111(3)
N3 C40 1.314(5)
N14 C41 1.356(4)
N8 C39 1.350(4)
N8 C42 1.335(4)
N8 Zn1 2.467(3)
C18 C38 1.494(4)
C18 C39 1.469(5)
C19 C21 1.484(5)
N11 C28 1.340(4)
C21 C36 1.480(5)
C22 C26 1.370(5)
C22 C36 1.396(5)
C23 C42 1.391(4)
C23 C43 1.373(5)
C24 C27 1.486(5)
C24 C42 1.476(4)
N1 C31 1.350(4)
N1 C36 1.332(4)
N1 Zn1 2.358(3)
C26 C34 1.372(6)
C28 S3 1.755(3)
C29 C31 1.462(5)
C29 C37 1.491(5)
N7 C33 1.346(5)
C31 C34 1.394(5)
N4 C40 1.353(5)
C40 S1 1.726(4)
C41 S4 1.719(4)
Zn1 S1 2.3968(11)
